data_7043348
loop_
_publ_author_name
'Xie, Jie-Ling'
'Zhou, Yu-Hua'
'Li, Longhua'
'Zhang, Jian-Han'
'Song, Jun-Ling'

_publ_section_title
;
 A new method for the preparation of [Sn2(H2PO2)3]Br SHG-active polar
 crystal by surfactant-induced strategy
;
_journal_name_full 'Dalton Trans.'
_journal_paper_doi 10.1039/C7DT02116J
_journal_year 2017
_chemical_formula_sum 'Br H6 O6 P3 Sn2'
_chemical_formula_weight 512.28
_chemical_name_systematic
; 
 ? 
;
_space_group_IT_number 31
_symmetry_space_group_name_Hall 'P 2ac -2'
_symmetry_space_group_name_H-M 'P m n 21'
_atom_sites_solution_hydrogens geom
_atom_sites_solution_primary direct
_atom_sites_solution_secondary difmap
_audit_creation_method SHELXL-97
_cell_angle_alpha 90.00
_cell_angle_beta 90.00
_cell_angle_gamma 90.00
_cell_formula_units_Z 2
_cell_length_a 5.4177(4)
_cell_length_b 7.1467(7)
_cell_length_c 13.8359(12)
_cell_measurement_temperature 293(2)
_cell_volume 535.71(8)
_computing_structure_refinement 'SHELXL-97 (Sheldrick, 2008)'
_computing_structure_solution 'SHELXS-97 (Sheldrick, 2008)'
_diffrn_ambient_temperature 293(2)
_diffrn_measured_fraction_theta_full 0.987
_diffrn_measured_fraction_theta_max 0.987
_diffrn_radiation_monochromator graphite
_diffrn_radiation_source 'fine-focus sealed tube'
_diffrn_radiation_type MoK\a
_diffrn_radiation_wavelength 0.71073
_diffrn_reflns_av_R_equivalents 0.0359
_diffrn_reflns_av_sigmaI/netI 0.0532
_diffrn_reflns_limit_h_max 6
_diffrn_reflns_limit_h_min -5
_diffrn_reflns_limit_k_max 8
_diffrn_reflns_limit_k_min -8
_diffrn_reflns_limit_l_max 17
_diffrn_reflns_limit_l_min -17
_diffrn_reflns_number 2807
_diffrn_reflns_theta_full 26.38
_diffrn_reflns_theta_max 26.38
_diffrn_reflns_theta_min 3.21
_exptl_absorpt_coefficient_mu 8.829
_exptl_crystal_density_diffrn 3.176
_exptl_crystal_density_method 'not measured'
_exptl_crystal_F_000 468
_refine_diff_density_max 0.813
_refine_diff_density_min -0.978
_refine_diff_density_rms 0.209
_refine_ls_abs_structure_details 'Flack H D (1983), Acta Cryst. A39, 876-881'
_refine_ls_abs_structure_Flack 0.05(3)
_refine_ls_extinction_coef 0.021(2)
_refine_ls_extinction_expression Fc^*^=kFc[1+0.001xFc^2^\l^3^/sin(2\q)]^-1/4^
_refine_ls_extinction_method SHELXL
_refine_ls_goodness_of_fit_ref 1.067
_refine_ls_hydrogen_treatment mixed
_refine_ls_matrix_type full
_refine_ls_number_parameters 68
_refine_ls_number_reflns 1128
_refine_ls_number_restraints 1
_refine_ls_restrained_S_all 1.066
_refine_ls_R_factor_all 0.0326
_refine_ls_R_factor_gt 0.0317
_refine_ls_shift/su_max 0.000
_refine_ls_shift/su_mean 0.000
_refine_ls_structure_factor_coef Fsqd
_refine_ls_weighting_details 'calc w=1/[\s^2^(Fo^2^)+(0.0381P)^2^+1.5552P] where P=(Fo^2^+2Fc^2^)/3'
_refine_ls_weighting_scheme calc
_refine_ls_wR_factor_gt 0.0834
_refine_ls_wR_factor_ref 0.0841
_reflns_number_gt 1100
_reflns_number_total 1128
_reflns_threshold_expression >2sigma(I)
_cod_data_source_file c7dt02116j2.cif
_cod_data_source_block a
_cod_original_formula_sum 'H6 Br O6 P3 Sn2'
_cod_database_code 7043348

loop_
_symmetry_equiv_pos_as_xyz
'x, y, z'
'-x+1/2, -y, z+1/2'
'-x, y, z'
'x+1/2, -y, z+1/2'

loop_
_atom_site_label
_atom_site_type_symbol
_atom_site_fract_x
_atom_site_fract_y
_atom_site_fract_z
_atom_site_U_iso_or_equiv
_atom_site_adp_type
_atom_site_occupancy
_atom_site_symmetry_multiplicity
_atom_site_calc_flag
_atom_site_refinement_flags
Sn2 Sn 1.0000 0.52311(10) 0.72360(5) 0.0232(3) Uani 1 2 d S
Sn1 Sn 1.0000 0.95723(10) 0.55416(5) 0.0250(3) Uani 1 2 d S
P1 P 0.5000 0.5064(4) 0.8692(2) 0.0223(6) Uani 1 2 d S
H1 H 0.5603 0.5096 0.9586 0.027 Uiso 0.50 1 d PR
H2 H 0.5000 0.6824 0.8522 0.027 Uiso 1 2 d SR
P2 P 1.0000 0.9851(4) 0.7942(3) 0.0656(16) Uani 1 2 d S
H3 H 1.2023 0.9712 0.8414 0.079 Uiso 1 1 d R
P3 P 1.5000 1.2575(4) 0.5489(2) 0.0292(6) Uani 1 2 d S
H5 H 1.5000 1.2508 0.6413 0.035 Uiso 1 2 d SR
H6 H 1.5000 1.3870 0.4850 0.035 Uiso 1 2 d SR
O1 O 0.7357(10) 0.4260(9) 0.8275(4) 0.0344(13) Uani 1 1 d .
O3 O 1.0000 1.0752(11) 0.6965(5) 0.0304(18) Uani 1 2 d S
O4 O 1.2635(10) 1.1693(9) 0.5165(4) 0.0360(13) Uani 1 1 d .
O2 O 1.0000 0.7793(10) 0.8028(5) 0.0268(16) Uani 1 2 d S
Br1 Br 0.5000 0.7620(2) 0.64277(14) 0.0362(3) Uani 1 2 d S

loop_
_atom_site_aniso_label
_atom_site_aniso_U_11
_atom_site_aniso_U_22
_atom_site_aniso_U_33
_atom_site_aniso_U_23
_atom_site_aniso_U_13
_atom_site_aniso_U_12
Sn2 0.0207(4) 0.0215(4) 0.0275(4) -0.0013(4) 0.000 0.000
Sn1 0.0210(4) 0.0298(5) 0.0242(4) -0.0003(4) 0.000 0.000
P1 0.0170(13) 0.0247(14) 0.0251(13) 0.0018(11) 0.000 0.000
P2 0.163(5) 0.0160(14) 0.0180(14) -0.0009(12) 0.000 0.000
P3 0.0237(13) 0.0329(14) 0.0311(13) -0.0015(14) 0.000 0.000
O1 0.018(3) 0.039(3) 0.046(3) 0.009(3) 0.007(2) 0.006(2)
O3 0.045(5) 0.024(4) 0.022(4) 0.005(3) 0.000 0.000
O4 0.019(2) 0.050(3) 0.039(3) 0.020(3) 0.001(2) 0.000(3)
O2 0.027(4) 0.027(4) 0.026(4) 0.006(3) 0.000 0.000
Br1 0.0249(5) 0.0391(6) 0.0446(6) 0.0071(5) 0.000 0.000

loop_
_atom_type_symbol
_atom_type_description
_atom_type_scat_dispersion_real
_atom_type_scat_dispersion_imag
_atom_type_scat_source
H H 0.0000 0.0000 'International Tables Vol C Tables 4.2.6.8 and 6.1.1.4'
Br Br -0.2901 2.4595 'International Tables Vol C Tables 4.2.6.8 and 6.1.1.4'
O O 0.0106 0.0060 'International Tables Vol C Tables 4.2.6.8 and 6.1.1.4'
P P 0.1023 0.0942 'International Tables Vol C Tables 4.2.6.8 and 6.1.1.4'
Sn Sn -0.6537 1.4246 'International Tables Vol C Tables 4.2.6.8 and 6.1.1.4'

loop_
_geom_angle_atom_site_label_1
_geom_angle_atom_site_label_2
_geom_angle_atom_site_label_3
_geom_angle
_geom_angle_site_symmetry_1
_geom_angle_site_symmetry_3
O2 Sn2 O1 86.2(2) . .
O2 Sn2 O1 86.2(2) . 3_755
O1 Sn2 O1 83.8(3) . 3_755
O4 Sn1 O4 83.4(3) . 3_755
O4 Sn1 O3 86.9(2) . .
O4 Sn1 O3 86.9(2) 3_755 .
O1 P1 O1 114.9(5) 3_655 .
O1 P1 H1 126.2 3_655 .
O1 P1 H1 99.2 . .
O1 P1 H2 107.6 3_655 .
O1 P1 H2 107.6 . .
H1 P1 H2 99.2 . .
O2 P2 O3 120.1(5) . .
O2 P2 H3 83.2 . .
O3 P2 H3 119.6 . .
O4 P3 O4 117.8(5) . 3_855
O4 P3 H5 106.5 . .
O4 P3 H5 106.5 3_855 .
O4 P3 H6 95.6 . .
O4 P3 H6 95.6 3_855 .
H5 P3 H6 135.8 . .
P1 O1 Sn2 134.1(4) . .
P2 O3 Sn1 131.3(5) . .
P3 O4 Sn1 142.5(3) . .
P2 O2 Sn2 144.5(5) . .

loop_
_geom_bond_atom_site_label_1
_geom_bond_atom_site_label_2
_geom_bond_distance
_geom_bond_site_symmetry_2
Sn2 O2 2.134(7) .
Sn2 O1 2.144(6) .
Sn2 O1 2.144(6) 3_755
Sn1 O4 2.146(6) .
Sn1 O4 2.146(6) 3_755
Sn1 O3 2.143(7) .
P1 O1 1.514(6) 3_655
P1 O1 1.514(6) .
P1 H1 1.2799 .
P1 H2 1.2801 .
P2 O2 1.475(8) .
P2 O3 1.497(8) .
P2 H3 1.2800 .
P3 O4 1.497(6) .
P3 O4 1.497(6) 3_855
P3 H5 1.2800 .
P3 H6 1.2801 .
